data_4333399
loop_
_publ_author_name
'Li, Bo'
'Zhang, Haitao'
'Huynh, Lan'
'Shatruk, Mikhael'
'Dikarev, Evgeny V.'

_publ_section_title
;
 Mo/Rh Carboxylate:&#x00A0; Heterometallic Compound Built of Homometallic
 Paddlewheel Units
;
_journal_issue 22
_journal_name_full 'Inorganic Chemistry'
_journal_page_first 9155
_journal_page_last 9159
_journal_paper_doi 10.1021/ic7009012
_journal_volume 46
_journal_year 2007
_chemical_formula_moiety 'Rh2 (O2 C C F3)4 (O C4 H8)2'
_chemical_formula_sum 'C16 H16 F12 O10 Rh2'
_chemical_formula_weight 802.11
_chemical_melting_point ?
_chemical_name_systematic
; 
 tetrakis(mu2-trifluoroacetateo-O,O')-bis((tetrahydrofuran)-rhodium(II))  
;
_space_group_IT_number 2
_symmetry_cell_setting triclinic
_symmetry_space_group_name_Hall '-P 1'
_symmetry_space_group_name_H-M 'P -1'
_atom_sites_solution_hydrogens geom
_atom_sites_solution_primary direct
_atom_sites_solution_secondary difmap
_audit_creation_method SHELXL-97
_cell_angle_alpha 63.5900(10)
_cell_angle_beta 77.0350(10)
_cell_angle_gamma 76.5830(10)
_cell_formula_units_Z 1
_cell_length_a 8.5503(8)
_cell_length_b 9.1936(9)
_cell_length_c 9.4802(9)
_cell_measurement_reflns_used 3215
_cell_measurement_temperature 173(2)
_cell_measurement_theta_max 27.87
_cell_measurement_theta_min 2.42
_cell_volume 642.92(11)
_computing_cell_refinement 'SMART, SAINT'
_computing_data_collection SMART
_computing_data_reduction SAINT
_computing_molecular_graphics 'SHELXP-93 (Sheldrick, 1993)'
_computing_publication_material 'SHELXCIF-93 (Sheldrick, 1993)'
_computing_structure_refinement 'SHELXL-97 (Sheldrick, 1997)'
_computing_structure_solution 'SHELXS-97 (Sheldrick, 1990)'
_diffrn_ambient_temperature 173(2)
_diffrn_measured_fraction_theta_full 0.893
_diffrn_measured_fraction_theta_max 0.893
_diffrn_measurement_device_type 'Bruker SMART APEX CCD'
_diffrn_measurement_method '0.3 deg wide \w exposures'
_diffrn_radiation_monochromator graphite
_diffrn_radiation_source 'fine-focus sealed tube'
_diffrn_radiation_type MoK\a
_diffrn_radiation_wavelength 0.71073
_diffrn_reflns_av_R_equivalents 0.0184
_diffrn_reflns_av_sigmaI/netI 0.0330
_diffrn_reflns_limit_h_max 11
_diffrn_reflns_limit_h_min -11
_diffrn_reflns_limit_k_max 12
_diffrn_reflns_limit_k_min -12
_diffrn_reflns_limit_l_max 12
_diffrn_reflns_limit_l_min -12
_diffrn_reflns_number 5500
_diffrn_reflns_theta_full 28.26
_diffrn_reflns_theta_max 28.26
_diffrn_reflns_theta_min 2.42
_diffrn_standards_decay_% 0
_diffrn_standards_interval_count na
_diffrn_standards_interval_time na
_diffrn_standards_number 'none (area detector data)'
_exptl_absorpt_coefficient_mu 1.418
_exptl_absorpt_correction_T_max 0.9197
_exptl_absorpt_correction_T_min 0.7945
_exptl_absorpt_correction_type 'multi-scan (SADABS)'
_exptl_crystal_colour dark-violet
_exptl_crystal_density_diffrn 2.072
_exptl_crystal_density_meas ?
_exptl_crystal_density_method none
_exptl_crystal_description block
_exptl_crystal_F_000 390
_exptl_crystal_size_max 0.17
_exptl_crystal_size_mid 0.16
_exptl_crystal_size_min 0.06
_refine_diff_density_max 1.383
_refine_diff_density_min -0.684
_refine_diff_density_rms 0.125
_refine_ls_extinction_coef noref
_refine_ls_extinction_method none
_refine_ls_goodness_of_fit_ref 1.014
_refine_ls_hydrogen_treatment noref
_refine_ls_matrix_type full
_refine_ls_number_parameters 199
_refine_ls_number_reflns 2851
_refine_ls_number_restraints 36
_refine_ls_restrained_S_all 1.055
_refine_ls_R_factor_all 0.0597
_refine_ls_R_factor_gt 0.0467
_refine_ls_shift/su_max 0.001
_refine_ls_shift/su_mean 0.000
_refine_ls_structure_factor_coef Fsqd
_refine_ls_weighting_details 'calc w=1/[\s^2^(Fo^2^)+(0.0729P)^2^+0.9048P] where P=(Fo^2^+2Fc^2^)/3'
_refine_ls_weighting_scheme calc
_refine_ls_wR_factor_gt 0.1165
_refine_ls_wR_factor_ref 0.1244
_reflns_number_gt 2323
_reflns_number_total 2851
_reflns_threshold_expression >2sigma(I)
_cod_data_source_file ic7009012sup1.cif
_cod_data_source_block '[Rh2(O2CCF3)4](THF)2'
_cod_depositor_comments
;
The following automatic conversions were performed:

'_chemical_melting_point' value 'not measured' was changed to '?' -
the value is undefined or not given.

Automatic conversion script
Id: cif_fix_values 1891 2012-01-12 08:04:46Z andrius 

The following automatic conversions were performed:

'_exptl_crystal_density_meas' value 'not measured' was changed to '?'
- the value is perceived as not measured.

Automatic conversion script
Id: cif_fix_values 3008 2015-01-20 13:52:24Z robertas 
;
_cod_database_code 4333399

loop_
_symmetry_equiv_pos_as_xyz
'x, y, z'
'-x, -y, -z'

loop_
_atom_site_label
_atom_site_type_symbol
_atom_site_fract_x
_atom_site_fract_y
_atom_site_fract_z
_atom_site_U_iso_or_equiv
_atom_site_adp_type
_atom_site_occupancy
_atom_site_symmetry_multiplicity
_atom_site_calc_flag
_atom_site_refinement_flags
_atom_site_disorder_assembly
_atom_site_disorder_group
Rh1 Rh 1.05145(4) -0.02904(5) 0.88470(5) 0.03706(16) Uani 1 1 d . . .
O1 O 0.9351(4) 0.1962(4) 0.7512(4) 0.0434(8) Uani 1 1 d . A .
O2 O 1.1618(4) -0.2508(4) 1.0314(4) 0.0426(8) Uani 1 1 d . . .
O3 O 0.8510(4) -0.1361(4) 0.9320(4) 0.0421(8) Uani 1 1 d . B .
O4 O 1.2467(4) 0.0807(4) 0.8519(4) 0.0421(8) Uani 1 1 d . . .
O5 O 1.1419(5) -0.0852(5) 0.6686(4) 0.0464(8) Uani 1 1 d . . .
C1 C 0.8615(6) 0.2832(6) 0.8226(7) 0.0419(11) Uani 1 1 d . . .
C2 C 0.7915(7) 0.4603(7) 0.7166(8) 0.0563(15) Uani 1 1 d D A 1
F1 F 0.9070(12) 0.5543(12) 0.6751(17) 0.040(2) Uiso 0.33 1 d PD A 1
F2 F 0.7519(19) 0.4653(15) 0.5823(13) 0.038(3) Uiso 0.33 1 d PD A 1
F3 F 0.6556(15) 0.5127(18) 0.7997(16) 0.039(3) Uiso 0.33 1 d PD A 1
F1X F 0.8755(16) 0.5654(15) 0.7329(18) 0.070(4) Uiso 0.33 1 d PD A 2
F2X F 0.8036(18) 0.4978(18) 0.5673(13) 0.072(4) Uiso 0.33 1 d PD A 2
F3X F 0.6415(14) 0.508(2) 0.7692(19) 0.065(6) Uiso 0.33 1 d PD A 2
F1Y F 0.9132(15) 0.5433(17) 0.6228(16) 0.075(5) Uiso 0.33 1 d PD A 3
F2Y F 0.708(2) 0.462(2) 0.6099(18) 0.079(6) Uiso 0.33 1 d PD A 3
F3Y F 0.6959(16) 0.5443(17) 0.7879(17) 0.065(4) Uiso 0.33 1 d PD A 3
C3 C 0.7523(6) -0.1388(6) 1.0533(6) 0.0398(11) Uani 1 1 d . . .
C4 C 0.6126(7) -0.2369(7) 1.0947(8) 0.0512(13) Uani 1 1 d D B 1
F4 F 0.6467(13) -0.3838(11) 1.2112(16) 0.034(2) Uiso 0.33 1 d PD B 1
F5 F 0.5882(18) -0.258(2) 0.9708(14) 0.040(3) Uiso 0.33 1 d PD B 1
F6 F 0.4720(11) -0.1568(16) 1.144(2) 0.024(3) Uiso 0.33 1 d PD B 1
F4X F 0.6619(17) -0.3932(14) 1.1550(19) 0.080(5) Uiso 0.33 1 d PD B 2
F5X F 0.5641(18) -0.2145(18) 0.9525(14) 0.064(5) Uiso 0.33 1 d PD B 2
F6X F 0.4799(17) -0.188(2) 1.1714(19) 0.070(7) Uiso 0.33 1 d PD B 2
F4Y F 0.6283(15) -0.3649(14) 1.2488(13) 0.056(4) Uiso 0.33 1 d PD B 3
F5Y F 0.6204(16) -0.3128(17) 1.0059(15) 0.063(4) Uiso 0.33 1 d PD B 3
F6Y F 0.4687(13) -0.1572(17) 1.1068(17) 0.058(5) Uiso 0.33 1 d PD B 3
C5 C 1.2330(11) -0.2415(8) 0.6820(9) 0.082(2) Uani 1 1 d . . .
H5A H 1.1616 -0.3118 0.6812 0.098 Uiso 1 1 calc R . .
H5B H 1.2801 -0.2978 0.7828 0.098 Uiso 1 1 calc R . .
C6 C 1.3597(11) -0.2126(10) 0.5489(10) 0.093(3) Uani 1 1 d . . .
H6A H 1.3724 -0.2953 0.5054 0.112 Uiso 1 1 calc R . .
H6B H 1.4642 -0.2186 0.5811 0.112 Uiso 1 1 calc R . .
C7 C 1.3090(9) -0.0445(9) 0.4280(8) 0.0701(19) Uani 1 1 d . . .
H7A H 1.4045 0.0109 0.3671 0.084 Uiso 1 1 calc R . .
H7B H 1.2484 -0.0494 0.3530 0.084 Uiso 1 1 calc R . .
C8 C 1.2029(8) 0.0431(7) 0.5227(7) 0.0562(15) Uani 1 1 d . . .
H8A H 1.2658 0.1067 0.5447 0.067 Uiso 1 1 calc R . .
H8B H 1.1126 0.1190 0.4654 0.067 Uiso 1 1 calc R . .

loop_
_atom_site_aniso_label
_atom_site_aniso_U_11
_atom_site_aniso_U_22
_atom_site_aniso_U_33
_atom_site_aniso_U_23
_atom_site_aniso_U_13
_atom_site_aniso_U_12
Rh1 0.0320(2) 0.0346(2) 0.0389(2) -0.01086(17) -0.00532(15) -0.00341(14)
O1 0.0408(19) 0.0377(19) 0.0422(19) -0.0085(16) -0.0088(15) -0.0022(15)
O2 0.0402(19) 0.0339(18) 0.048(2) -0.0141(16) -0.0072(16) -0.0004(14)
O3 0.0371(18) 0.041(2) 0.047(2) -0.0163(16) -0.0050(16) -0.0094(15)
O4 0.0352(18) 0.0405(19) 0.048(2) -0.0161(17) -0.0030(15) -0.0079(14)
O5 0.050(2) 0.042(2) 0.044(2) -0.0174(17) 0.0021(16) -0.0095(16)
C1 0.035(3) 0.035(3) 0.048(3) -0.010(2) -0.005(2) -0.007(2)
C2 0.051(3) 0.040(3) 0.067(4) -0.013(3) -0.011(3) -0.003(2)
C3 0.031(2) 0.036(3) 0.047(3) -0.012(2) -0.009(2) -0.0023(19)
C4 0.046(3) 0.047(3) 0.063(4) -0.024(3) -0.006(3) -0.009(2)
C5 0.106(6) 0.047(4) 0.070(5) -0.022(3) 0.010(4) 0.005(4)
C6 0.104(7) 0.070(5) 0.079(5) -0.031(4) 0.012(5) 0.013(5)
C7 0.077(5) 0.078(5) 0.050(4) -0.026(4) 0.007(3) -0.020(4)
C8 0.064(4) 0.050(3) 0.045(3) -0.012(3) -0.006(3) -0.010(3)

loop_
_atom_type_symbol
_atom_type_description
_atom_type_scat_dispersion_real
_atom_type_scat_dispersion_imag
_atom_type_scat_source
C C 0.0033 0.0016 'International Tables Vol C Tables 4.2.6.8 and 6.1.1.4'
H H 0.0000 0.0000 'International Tables Vol C Tables 4.2.6.8 and 6.1.1.4'
O O 0.0106 0.0060 'International Tables Vol C Tables 4.2.6.8 and 6.1.1.4'
F F 0.0171 0.0103 'International Tables Vol C Tables 4.2.6.8 and 6.1.1.4'
Rh Rh -1.1178 0.9187 'International Tables Vol C Tables 4.2.6.8 and 6.1.1.4'

loop_
_geom_angle_atom_site_label_1
_geom_angle_atom_site_label_2
_geom_angle_atom_site_label_3
_geom_angle
_geom_angle_site_symmetry_1
_geom_angle_site_symmetry_3
O3 Rh1 O2 87.88(14) . .
O3 Rh1 O1 91.99(14) . .
O2 Rh1 O1 176.08(14) . .
O3 Rh1 O4 175.91(14) . .
O2 Rh1 O4 91.68(14) . .
O1 Rh1 O4 88.18(14) . .
O3 Rh1 O5 90.59(14) . .
O2 Rh1 O5 92.50(14) . .
O1 Rh1 O5 91.42(14) . .
O4 Rh1 O5 93.49(14) . .
O3 Rh1 Rh1 88.00(10) . 2_757
O2 Rh1 Rh1 87.76(11) . 2_757
O1 Rh1 Rh1 88.33(11) . 2_757
O4 Rh1 Rh1 87.92(10) . 2_757
O5 Rh1 Rh1 178.55(10) . 2_757
C1 O1 Rh1 116.7(3) . .
C1 O2 Rh1 117.0(3) 2_757 .
C3 O3 Rh1 116.7(3) . .
C3 O4 Rh1 117.1(3) 2_757 .
C5 O5 C8 109.8(5) . .
C5 O5 Rh1 121.2(4) . .
C8 O5 Rh1 118.1(3) . .
O1 C1 O2 130.0(5) . 2_757
O1 C1 C2 115.7(5) . .
O2 C1 C2 114.2(5) 2_757 .
F1 C2 F3 111.4(11) . .
F1 C2 F2 109.1(10) . .
F3 C2 F2 109.5(11) . .
F1 C2 C1 107.6(6) . .
F3 C2 C1 109.2(7) . .
F2 C2 C1 110.1(7) . .
O4 C3 O3 130.2(5) 2_757 .
O4 C3 C4 114.8(5) 2_757 .
O3 C3 C4 115.0(5) . .
F4 C4 F5 108.5(11) . .
F4 C4 F6 109.0(11) . .
F5 C4 F6 107.7(10) . .
F4 C4 C3 109.1(6) . .
F5 C4 C3 112.7(7) . .
F6 C4 C3 109.9(7) . .
O5 C5 C6 107.6(6) . .
C5 C6 C7 106.0(6) . .
C8 C7 C6 104.5(6) . .
O5 C8 C7 104.9(5) . .

loop_
_geom_bond_atom_site_label_1
_geom_bond_atom_site_label_2
_geom_bond_distance
_geom_bond_site_symmetry_2
Rh1 O3 2.038(3) .
Rh1 O2 2.038(3) .
Rh1 O1 2.038(3) .
Rh1 O4 2.042(3) .
Rh1 O5 2.260(4) .
Rh1 Rh1 2.4074(8) 2_757
O1 C1 1.245(7) .
O2 C1 1.257(7) 2_757
O3 C3 1.258(6) .
O4 C3 1.236(6) 2_757
O5 C5 1.432(7) .
O5 C8 1.444(7) .
C1 O2 1.257(7) 2_757
C1 C2 1.544(7) .
C2 F1 1.340(10) .
C2 F3 1.367(11) .
C2 F2 1.368(10) .
C3 O4 1.236(6) 2_757
C3 C4 1.539(7) .
C4 F4 1.328(10) .
C4 F5 1.338(10) .
C4 F6 1.361(10) .
C5 C6 1.435(10) .
C6 C7 1.492(10) .
C7 C8 1.488(9) .
